data_2228197
loop_
_publ_author_name
'van Tonder, Johannes H.'
'Muller, Theunis J.'
'Bezuidenhoudt, Barend C. B.'

_publ_section_title
;
 2',3,4,4',5-Pentamethoxychalcone
;
_journal_coeditor_code ZS2069
_journal_issue 11
_journal_name_full 'Acta Crystallographica Section E'
_journal_page_first o2889
_journal_page_last o2890
_journal_paper_doi 10.1107/S1600536810040845
_journal_volume 66
_journal_year 2010
_chemical_formula_iupac 'C20 H22 O6'
_chemical_formula_moiety 'C20 H22 O6'
_chemical_formula_sum 'C20 H22 O6'
_chemical_formula_weight 358.38
_chemical_melting_point 358.1
_chemical_name_common 2',3,4,4',5-pentamethoxychalcone
_chemical_name_systematic
;
1-(2,4-Dimethoxyphenyl)-3-(3,4,5-trimethoxyphenyl)prop-2-en-1-one
;
_space_group_IT_number 19
_symmetry_cell_setting orthorhombic
_symmetry_space_group_name_Hall 'P 2ac 2ab'
_symmetry_space_group_name_H-M 'P 21 21 21'
_atom_sites_solution_hydrogens geom
_atom_sites_solution_primary direct
_atom_sites_solution_secondary difmap
_audit_creation_method 'WinGX routine CIF_UPDATE'
_cell_angle_alpha 90
_cell_angle_beta 90
_cell_angle_gamma 90
_cell_formula_units_Z 4
_cell_length_a 7.3041(2)
_cell_length_b 8.0288(3)
_cell_length_c 29.2170(10)
_cell_measurement_reflns_used 9978
_cell_measurement_temperature 100(2)
_cell_measurement_theta_max 28.16
_cell_measurement_theta_min 2.79
_cell_volume 1713.38(10)
_computing_cell_refinement 'Saint-Plus (Bruker, 2008)'
_computing_data_collection 'APEX2 (Bruker, 2008)'
_computing_data_reduction 'SAINT-Plus and XPREP (Bruker, 2008)'
_computing_molecular_graphics 'DIAMOND (Brandenberg & Putz, 2005)'
_computing_publication_material 'WingGX (Farrugia, 1999)'
_computing_structure_refinement 'SHELXL97 (Sheldrick, 2008)'
_computing_structure_solution 'SHELXS97 (Sheldrick, 2008)'
_diffrn_ambient_temperature 100(2)
_diffrn_measured_fraction_theta_full 0.998
_diffrn_measured_fraction_theta_max 0.998
_diffrn_measurement_device_type 'Bruker APEXII CCD area-detector'
_diffrn_measurement_method '\f and \w scans'
_diffrn_radiation_monochromator graphite
_diffrn_radiation_type MoK\a
_diffrn_radiation_wavelength 0.71073
_diffrn_reflns_av_R_equivalents 0.049
_diffrn_reflns_limit_h_max 9
_diffrn_reflns_limit_h_min -9
_diffrn_reflns_limit_k_max 10
_diffrn_reflns_limit_k_min -10
_diffrn_reflns_limit_l_max 39
_diffrn_reflns_limit_l_min -39
_diffrn_reflns_number 30899
_diffrn_reflns_theta_full 28.36
_diffrn_reflns_theta_max 28.36
_diffrn_reflns_theta_min 1.39
_exptl_absorpt_coefficient_mu 0.102
_exptl_absorpt_correction_T_max 0.973
_exptl_absorpt_correction_T_min 0.960
_exptl_absorpt_correction_type multi-scan
_exptl_absorpt_process_details '(SADABS; Bruker, 2008)'
_exptl_crystal_colour colourless
_exptl_crystal_density_diffrn 1.389
_exptl_crystal_density_method 'not measured'
_exptl_crystal_description cuboid
_exptl_crystal_F_000 760
_exptl_crystal_size_max 0.399
_exptl_crystal_size_mid 0.278
_exptl_crystal_size_min 0.273
_refine_diff_density_max 0.473
_refine_diff_density_min -0.442
_refine_ls_extinction_method none
_refine_ls_goodness_of_fit_ref 1.208
_refine_ls_hydrogen_treatment constr
_refine_ls_matrix_type full
_refine_ls_number_parameters 241
_refine_ls_number_reflns 2488
_refine_ls_number_restraints 0
_refine_ls_restrained_S_all 1.208
_refine_ls_R_factor_all 0.039
_refine_ls_R_factor_gt 0.0315
_refine_ls_shift/su_max 0.001
_refine_ls_shift/su_mean 0
_refine_ls_structure_factor_coef Fsqd
_refine_ls_weighting_details 'calc w=1/[\s^2^(Fo^2^)+(0.0721P)^2^+0.1972P] where P=(Fo^2^+2Fc^2^)/3'
_refine_ls_weighting_scheme calc
_refine_ls_wR_factor_ref 0.113
_reflns_number_gt 2343
_reflns_number_total 2488
_reflns_threshold_expression I>2\s(I)
_cod_data_source_file zs2069.cif
_cod_data_source_block I
_cod_database_code 2228197
_cod_database_fobs_code 2228197

loop_
_space_group_symop_operation_xyz
'x, y, z'
'-x+1/2, -y, z+1/2'
'x+1/2, -y+1/2, -z'
'-x, y+1/2, -z+1/2'

loop_
_atom_site_type_symbol
_atom_site_label
_atom_site_fract_x
_atom_site_fract_y
_atom_site_fract_z
_atom_site_U_iso_or_equiv
_atom_site_adp_type
_atom_site_calc_flag
_atom_site_refinement_flags
_atom_site_occupancy
_atom_site_disorder_assembly
_atom_site_disorder_group
C C1 0.6645(3) 0.6440(2) 0.61028(6) 0.0137(4) Uani d . 1 . .
C C2 0.8307(3) 0.7258(2) 0.61820(6) 0.0148(4) Uani d . 1 . .
H H2 0.8557 0.7704 0.6469 0.018 Uiso calc R 1 . .
C C3 0.9589(3) 0.7405(2) 0.58310(6) 0.0154(4) Uani d . 1 . .
C C4 0.9214(3) 0.6751(2) 0.53980(6) 0.0165(4) Uani d . 1 . .
H H4 1.0058 0.6862 0.5162 0.02 Uiso calc R 1 . .
C C5 0.7583(3) 0.5942(2) 0.53265(6) 0.0152(4) Uani d . 1 . .
H H5 0.7347 0.5508 0.5037 0.018 Uiso calc R 1 . .
C C6 0.6251(3) 0.5738(2) 0.56704(6) 0.0133(4) Uani d . 1 . .
C C7 0.4581(3) 0.4776(2) 0.55344(6) 0.0145(4) Uani d . 1 . .
C C8 0.3112(3) 0.4413(2) 0.58701(6) 0.0156(4) Uani d . 1 . .
H H8 0.3191 0.4864 0.6163 0.019 Uiso calc R 1 . .
C C9 0.1683(3) 0.3459(2) 0.57636(6) 0.0145(4) Uani d . 1 . .
H H9 0.1619 0.3042 0.5467 0.017 Uiso calc R 1 . .
C C10 0.0196(3) 0.3017(2) 0.60816(6) 0.0128(3) Uani d . 1 . .
C C11 -0.1257(3) 0.2052(2) 0.59173(6) 0.0132(4) Uani d . 1 . .
H H11 -0.1295 0.1746 0.5611 0.016 Uiso calc R 1 . .
C C12 -0.2650(3) 0.1548(2) 0.62144(6) 0.0130(3) Uani d . 1 . .
C C13 -0.2581(3) 0.1996(2) 0.66793(6) 0.0123(4) Uani d . 1 . .
C C14 -0.1169(3) 0.3024(2) 0.68353(6) 0.0127(3) Uani d . 1 . .
C C15 0.0224(3) 0.3523(2) 0.65412(6) 0.0125(3) Uani d . 1 . .
H H15 0.1172 0.419 0.6649 0.015 Uiso calc R 1 . .
C C16 0.5751(3) 0.7012(3) 0.68799(6) 0.0193(4) Uani d . 1 . .
H H16A 0.6818 0.6487 0.7007 0.029 Uiso calc R 1 . .
H H16B 0.4725 0.6832 0.7079 0.029 Uiso calc R 1 . .
H H16C 0.5968 0.8186 0.6849 0.029 Uiso calc R 1 . .
C C17 1.1706(3) 0.8786(3) 0.63268(6) 0.0187(4) Uani d . 1 . .
H H17A 1.0857 0.9647 0.641 0.028 Uiso calc R 1 . .
H H17B 1.2925 0.9233 0.6322 0.028 Uiso calc R 1 . .
H H17C 1.1642 0.7899 0.6547 0.028 Uiso calc R 1 . .
C C18 -0.4316(3) 0.0238(3) 0.56113(6) 0.0166(4) Uani d . 1 . .
H H18A -0.4463 0.1259 0.5444 0.025 Uiso calc R 1 . .
H H18B -0.5374 -0.0452 0.5567 0.025 Uiso calc R 1 . .
H H18C -0.3246 -0.0335 0.5503 0.025 Uiso calc R 1 . .
C C19 -0.5600(3) 0.2182(3) 0.69496(7) 0.0201(4) Uani d . 1 . .
H H19A -0.5508 0.3306 0.7059 0.03 Uiso calc R 1 . .
H H19B -0.6478 0.1584 0.7131 0.03 Uiso calc R 1 . .
H H19C -0.5986 0.2189 0.6636 0.03 Uiso calc R 1 . .
C C20 0.0107(3) 0.4563(3) 0.74565(7) 0.0213(4) Uani d . 1 . .
H H20A 0.1272 0.4011 0.7443 0.032 Uiso calc R 1 . .
H H20B -0.016 0.486 0.7768 0.032 Uiso calc R 1 . .
H H20C 0.0143 0.555 0.7272 0.032 Uiso calc R 1 . .
O O1 0.5368(2) 0.63145(19) 0.64410(4) 0.0188(3) Uani d . 1 . .
O O2 1.1249(2) 0.81565(19) 0.58822(5) 0.0185(3) Uani d . 1 . .
O O3 0.4459(2) 0.4251(2) 0.51410(5) 0.0239(4) Uani d . 1 . .
O O4 -0.41125(19) 0.06034(18) 0.60910(4) 0.0154(3) Uani d . 1 . .
O O5 -0.38532(19) 0.13860(18) 0.69848(4) 0.0154(3) Uani d . 1 . .
O O6 -0.12802(19) 0.34736(18) 0.72892(4) 0.0160(3) Uani d . 1 . .

loop_
_atom_site_aniso_label
_atom_site_aniso_U_11
_atom_site_aniso_U_22
_atom_site_aniso_U_33
_atom_site_aniso_U_12
_atom_site_aniso_U_13
_atom_site_aniso_U_23
C1 0.0133(8) 0.0133(8) 0.0145(8) 0.0019(7) 0.0011(7) 0.0027(7)
C2 0.0145(9) 0.0153(8) 0.0148(8) -0.0001(7) 0.0002(7) 0.0012(7)
C3 0.0126(9) 0.0140(8) 0.0195(8) -0.0011(7) 0.0002(7) 0.0018(7)
C4 0.0150(8) 0.0184(9) 0.0160(8) 0.0003(8) 0.0041(7) 0.0010(7)
C5 0.0168(9) 0.0165(9) 0.0124(8) 0.0010(7) 0.0017(7) 0.0003(7)
C6 0.0117(8) 0.0135(8) 0.0148(8) 0.0007(7) 0.0003(6) 0.0021(7)
C7 0.0140(9) 0.0153(8) 0.0142(8) -0.0010(7) 0.0008(7) 0.0010(7)
C8 0.0140(8) 0.0188(9) 0.0140(8) -0.0005(8) 0.0022(7) 0.0000(7)
C9 0.0140(9) 0.0174(8) 0.0120(7) -0.0001(7) 0.0006(6) 0.0009(7)
C10 0.0114(8) 0.0128(8) 0.0141(8) 0.0003(7) -0.0008(6) 0.0008(6)
C11 0.0139(9) 0.0150(8) 0.0107(7) -0.0002(7) 0.0001(6) -0.0003(7)
C12 0.0117(8) 0.0121(8) 0.0153(8) -0.0002(7) -0.0009(7) -0.0003(7)
C13 0.0110(8) 0.0138(8) 0.0121(8) 0.0002(7) 0.0010(6) 0.0024(7)
C14 0.0144(9) 0.0123(8) 0.0116(7) 0.0021(7) -0.0005(6) -0.0006(6)
C15 0.0110(8) 0.0131(8) 0.0135(8) -0.0014(7) -0.0016(6) -0.0007(6)
C16 0.0191(10) 0.0262(10) 0.0127(8) -0.0054(9) 0.0012(7) -0.0029(7)
C17 0.0146(9) 0.0215(10) 0.0199(9) -0.0030(8) -0.0017(7) -0.0021(7)
C18 0.0167(9) 0.0198(9) 0.0134(8) -0.0014(8) -0.0033(7) -0.0025(7)
C19 0.0127(9) 0.0282(10) 0.0193(9) 0.0004(8) 0.0024(7) -0.0003(8)
C20 0.0225(10) 0.0263(10) 0.0152(8) -0.0049(9) -0.0007(7) -0.0066(8)
O1 0.0162(7) 0.0273(7) 0.0130(6) -0.0067(6) 0.0030(5) -0.0038(5)
O2 0.0135(7) 0.0235(7) 0.0187(6) -0.0052(6) 0.0026(5) -0.0016(6)
O3 0.0227(8) 0.0333(9) 0.0158(6) -0.0109(7) 0.0020(5) -0.0044(6)
O4 0.0133(6) 0.0195(7) 0.0132(6) -0.0044(6) -0.0010(5) -0.0017(5)
O5 0.0125(6) 0.0189(6) 0.0149(6) -0.0009(6) 0.0031(5) 0.0030(5)
O6 0.0173(7) 0.0198(7) 0.0108(6) -0.0028(6) 0.0004(5) -0.0026(5)

loop_
_atom_type_symbol
_atom_type_description
_atom_type_scat_dispersion_real
_atom_type_scat_dispersion_imag
_atom_type_scat_source
C C 0.0033 0.0016 'International Tables Vol C Tables 4.2.6.8 and 6.1.1.4'
H H 0 0 'International Tables Vol C Tables 4.2.6.8 and 6.1.1.4'
O O 0.0106 0.006 'International Tables Vol C Tables 4.2.6.8 and 6.1.1.4'

loop_
_geom_angle_atom_site_label_1
_geom_angle_atom_site_label_2
_geom_angle_atom_site_label_3
_geom_angle_site_symmetry_1
_geom_angle_site_symmetry_3
_geom_angle
_geom_angle_publ_flag
O1 C1 C2 . . 120.57(16) ?
O1 C1 C6 . . 118.67(16) ?
C2 C1 C6 . . 120.75(17) ?
C3 C2 C1 . . 120.05(17) ?
C3 C2 H2 . . 120 ?
C1 C2 H2 . . 120 ?
O2 C3 C2 . . 123.66(17) ?
O2 C3 C4 . . 116.11(17) ?
C2 C3 C4 . . 120.23(17) ?
C5 C4 C3 . . 119.04(17) ?
C5 C4 H4 . . 120.5 ?
C3 C4 H4 . . 120.5 ?
C4 C5 C6 . . 123.08(17) ?
C4 C5 H5 . . 118.5 ?
C6 C5 H5 . . 118.5 ?
C5 C6 C1 . . 116.83(17) ?
C5 C6 C7 . . 115.67(16) ?
C1 C6 C7 . . 127.49(17) ?
O3 C7 C8 . . 119.95(18) ?
O3 C7 C6 . . 119.01(17) ?
C8 C7 C6 . . 121.01(16) ?
C9 C8 C7 . . 121.71(16) ?
C9 C8 H8 . . 119.1 ?
C7 C8 H8 . . 119.1 ?
C8 C9 C10 . . 124.71(17) ?
C8 C9 H9 . . 117.6 ?
C10 C9 H9 . . 117.6 ?
C11 C10 C15 . . 120.02(16) ?
C11 C10 C9 . . 118.46(16) ?
C15 C10 C9 . . 121.52(17) ?
C12 C11 C10 . . 119.98(16) ?
C12 C11 H11 . . 120 ?
C10 C11 H11 . . 120 ?
O4 C12 C11 . . 124.71(16) ?
O4 C12 C13 . . 115.28(16) ?
C11 C12 C13 . . 120.01(17) ?
O5 C13 C14 . . 119.75(16) ?
O5 C13 C12 . . 120.72(16) ?
C14 C13 C12 . . 119.49(16) ?
O6 C14 C15 . . 124.26(17) ?
O6 C14 C13 . . 115.16(16) ?
C15 C14 C13 . . 120.58(16) ?
C14 C15 C10 . . 119.79(17) ?
C14 C15 H15 . . 120.1 ?
C10 C15 H15 . . 120.1 ?
O1 C16 H16A . . 109.5 ?
O1 C16 H16B . . 109.5 ?
H16A C16 H16B . . 109.5 ?
O1 C16 H16C . . 109.5 ?
H16A C16 H16C . . 109.5 ?
H16B C16 H16C . . 109.5 ?
O2 C17 H17A . . 109.5 ?
O2 C17 H17B . . 109.5 ?
H17A C17 H17B . . 109.5 ?
O2 C17 H17C . . 109.5 ?
H17A C17 H17C . . 109.5 ?
H17B C17 H17C . . 109.5 ?
O4 C18 H18A . . 109.5 ?
O4 C18 H18B . . 109.5 ?
H18A C18 H18B . . 109.5 ?
O4 C18 H18C . . 109.5 ?
H18A C18 H18C . . 109.5 ?
H18B C18 H18C . . 109.5 ?
O5 C19 H19A . . 109.5 ?
O5 C19 H19B . . 109.5 ?
H19A C19 H19B . . 109.5 ?
O5 C19 H19C . . 109.5 ?
H19A C19 H19C . . 109.5 ?
H19B C19 H19C . . 109.5 ?
O6 C20 H20A . . 109.5 ?
O6 C20 H20B . . 109.5 ?
H20A C20 H20B . . 109.5 ?
O6 C20 H20C . . 109.5 ?
H20A C20 H20C . . 109.5 ?
H20B C20 H20C . . 109.5 ?
C1 O1 C16 . . 119.25(15) ?
C3 O2 C17 . . 117.57(15) ?
C12 O4 C18 . . 116.94(14) ?
C13 O5 C19 . . 113.32(14) ?
C14 O6 C20 . . 116.70(15) ?

loop_
_geom_bond_atom_site_label_1
_geom_bond_atom_site_label_2
_geom_bond_site_symmetry_2
_geom_bond_distance
_geom_bond_publ_flag
C1 O1 . 1.362(2) ?
C1 C2 . 1.400(3) ?
C1 C6 . 1.413(3) ?
C2 C3 . 1.394(3) ?
C2 H2 . 0.93 ?
C3 O2 . 1.363(2) ?
C3 C4 . 1.397(3) ?
C4 C5 . 1.373(3) ?
C4 H4 . 0.93 ?
C5 C6 . 1.408(2) ?
C5 H5 . 0.93 ?
C6 C7 . 1.498(3) ?
C7 O3 . 1.227(2) ?
C7 C8 . 1.483(3) ?
C8 C9 . 1.332(3) ?
C8 H8 . 0.93 ?
C9 C10 . 1.473(2) ?
C9 H9 . 0.93 ?
C10 C11 . 1.398(3) ?
C10 C15 . 1.403(2) ?
C11 C12 . 1.397(3) ?
C11 H11 . 0.93 ?
C12 O4 . 1.359(2) ?
C12 C13 . 1.406(2) ?
C13 O5 . 1.378(2) ?
C13 C14 . 1.398(3) ?
C14 O6 . 1.377(2) ?
C14 C15 . 1.390(3) ?
C15 H15 . 0.93 ?
C16 O1 . 1.427(2) ?
C16 H16A . 0.96 ?
C16 H16B . 0.96 ?
C16 H16C . 0.96 ?
C17 O2 . 1.433(2) ?
C17 H17A . 0.96 ?
C17 H17B . 0.96 ?
C17 H17C . 0.96 ?
C18 O4 . 1.439(2) ?
C18 H18A . 0.96 ?
C18 H18B . 0.96 ?
C18 H18C . 0.96 ?
C19 O5 . 1.430(2) ?
C19 H19A . 0.96 ?
C19 H19B . 0.96 ?
C19 H19C . 0.96 ?
C20 O6 . 1.425(3) ?
C20 H20A . 0.96 ?
C20 H20B . 0.96 ?
C20 H20C . 0.96 ?

loop_
_geom_hbond_atom_site_label_D
_geom_hbond_atom_site_label_H
_geom_hbond_atom_site_label_A
_geom_hbond_site_symmetry_A
_geom_hbond_distance_DH
_geom_hbond_distance_HA
_geom_hbond_distance_DA
_geom_hbond_angle_DHA
_geom_hbond_publ_flag
C5 H5 O3 . 0.93 2.36 2.710(3) 102 no
C8 H8 O1 . 0.93 2.13 2.798(2) 127 yes
C9 H9 O3 . 0.93 2.48 2.797(2) 100 no
C11 H11 O3 3_456 0.93 2.4 3.306(2) 164 yes
C17 H17B O4 1_765 0.96 2.52 3.455(2) 165 yes
C19 H19C O4 . 0.96 2.45 3.013(2) 117 no

loop_
_geom_torsion_atom_site_label_1
_geom_torsion_atom_site_label_2
_geom_torsion_atom_site_label_3
_geom_torsion_atom_site_label_4
_geom_torsion_site_symmetry_1
_geom_torsion_site_symmetry_2
_geom_torsion_site_symmetry_3
_geom_torsion_site_symmetry_4
_geom_torsion
_geom_torsion_publ_flag
C16 O1 C1 C2 . . . . -0.7(3) no
C16 O1 C1 C6 . . . . 179.75(17) no
C17 O2 C3 C2 . . . . 1.8(3) no
C17 O2 C3 C4 . . . . -177.72(17) no
C18 O4 C12 C13 . . . . 174.86(17) no
C18 O4 C12 C11 . . . . -6.2(3) no
C19 O5 C13 C14 . . . . 106.1(2) no
C19 O5 C13 C12 . . . . -76.1(2) no
C20 O6 C14 C13 . . . . -178.15(17) no
C20 O6 C14 C15 . . . . 2.0(3) no
C2 C1 C6 C7 . . . . 177.63(17) no
O1 C1 C6 C7 . . . . -2.8(3) no
O1 C1 C2 C3 . . . . -178.83(16) no
C2 C1 C6 C5 . . . . -1.5(3) no
O1 C1 C6 C5 . . . . 178.03(16) no
C6 C1 C2 C3 . . . . 0.7(3) no
C1 C2 C3 O2 . . . . -178.85(16) no
C1 C2 C3 C4 . . . . 0.6(3) no
O2 C3 C4 C5 . . . . 178.45(16) no
C2 C3 C4 C5 . . . . -1.0(3) no
C3 C4 C5 C6 . . . . 0.2(3) no
C4 C5 C6 C7 . . . . -178.16(16) no
C4 C5 C6 C1 . . . . 1.1(3) no
C5 C6 C7 O3 . . . . -0.8(2) no
C5 C6 C7 C8 . . . . 177.43(16) no
C1 C6 C7 O3 . . . . 180.00(18) no
C1 C6 C7 C8 . . . . -1.8(3) no
O3 C7 C8 C9 . . . . 3.1(3) no
C6 C7 C8 C9 . . . . -175.10(17) no
C7 C8 C9 C10 . . . . 178.64(17) no
C8 C9 C10 C11 . . . . 177.67(18) no
C8 C9 C10 C15 . . . . -3.1(3) no
C9 C10 C15 C14 . . . . -177.41(17) no
C15 C10 C11 C12 . . . . -2.0(3) no
C11 C10 C15 C14 . . . . 1.8(3) no
C9 C10 C11 C12 . . . . 177.18(16) no
C10 C11 C12 C13 . . . . -0.7(3) no
C10 C11 C12 O4 . . . . -179.58(17) no
O4 C12 C13 O5 . . . . 4.9(3) no
O4 C12 C13 C14 . . . . -177.38(16) no
C11 C12 C13 C14 . . . . 3.6(3) no
C11 C12 C13 O5 . . . . -174.14(16) no
O5 C13 C14 O6 . . . . -6.0(2) no
C12 C13 C14 C15 . . . . -3.9(3) no
O5 C13 C14 C15 . . . . 173.89(16) no
C12 C13 C14 O6 . . . . 176.28(16) no
O6 C14 C15 C10 . . . . -178.98(17) no
C13 C14 C15 C10 . . . . 1.2(3) no
